data_4032278
loop_
_publ_author_name
'Chuang, Hsiang-Yu'
'Isobe, Minoru'

_publ_section_title
;
 Synthesis of Rings DEF of Solanoeclepin A.
;
_journal_issue 4
_journal_name_full 'The Journal of organic chemistry'
_journal_page_first 2045
_journal_page_last 2058
_journal_paper_doi 10.1021/acs.joc.6b02886
_journal_volume 82
_journal_year 2017
_chemical_formula_moiety 'C15 H21 O5'
_chemical_formula_sum 'C15 H21 O5'
_chemical_formula_weight 281.32
_chemical_name_systematic
;
 ?
;
_space_group_IT_number 19
_symmetry_cell_setting orthorhombic
_symmetry_space_group_name_Hall 'P 2ac 2ab'
_symmetry_space_group_name_H-M 'P 21 21 21'
_atom_sites_solution_hydrogens geom
_atom_sites_solution_primary direct
_atom_sites_solution_secondary difmap
_audit_creation_method SHELXL-97
_cell_angle_alpha 90.00
_cell_angle_beta 90.00
_cell_angle_gamma 90.00
_cell_formula_units_Z 4
_cell_length_a 7.4955(4)
_cell_length_b 9.7437(6)
_cell_length_c 19.7175(11)
_cell_measurement_reflns_used 0
_cell_measurement_temperature 200(2)
_cell_measurement_theta_max 0
_cell_measurement_theta_min 0
_cell_volume 1440.05(14)
_computing_molecular_graphics 'Ortep-3 for Windows (Farrugia, 1997)'
_computing_publication_material 'WinGX publication routines (Farrugia, 1999)'
_computing_structure_refinement 'SHELXL-97 (Sheldrick, 1997)'
_computing_structure_solution 'SHELXS-86 (Sheldrick, 1986)'
_diffrn_ambient_temperature 200(2)
_diffrn_measured_fraction_theta_full 0.988
_diffrn_measured_fraction_theta_max 0.988
_diffrn_radiation_monochromator graphite
_diffrn_radiation_source 'fine-focus sealed tube'
_diffrn_radiation_type MoK\a
_diffrn_radiation_wavelength 0.71073
_diffrn_reflns_av_R_equivalents 0.0308
_diffrn_reflns_av_sigmaI/netI 0.0279
_diffrn_reflns_limit_h_max 7
_diffrn_reflns_limit_h_min -8
_diffrn_reflns_limit_k_max 10
_diffrn_reflns_limit_k_min -11
_diffrn_reflns_limit_l_max 18
_diffrn_reflns_limit_l_min -23
_diffrn_reflns_number 9492
_diffrn_reflns_theta_full 25.02
_diffrn_reflns_theta_max 25.02
_diffrn_reflns_theta_min 2.33
_exptl_absorpt_coefficient_mu 0.097
_exptl_absorpt_correction_T_max 0.9866
_exptl_absorpt_correction_T_min 0.9461
_exptl_absorpt_correction_type multi-scan
_exptl_crystal_colour colorless
_exptl_crystal_density_diffrn 1.298
_exptl_crystal_density_method 'not measured'
_exptl_crystal_description prism
_exptl_crystal_F_000 604
_exptl_crystal_size_max 0.58
_exptl_crystal_size_mid 0.37
_exptl_crystal_size_min 0.14
_refine_diff_density_max 0.293
_refine_diff_density_min -0.276
_refine_diff_density_rms 0.096
_refine_ls_abs_structure_details 'Flack H D (1983), Acta Cryst. A39, 876-881'
_refine_ls_abs_structure_Flack 0.2(12)
_refine_ls_extinction_method none
_refine_ls_goodness_of_fit_ref 1.117
_refine_ls_hydrogen_treatment constr
_refine_ls_matrix_type full
_refine_ls_number_parameters 181
_refine_ls_number_reflns 2457
_refine_ls_number_restraints 0
_refine_ls_restrained_S_all 1.117
_refine_ls_R_factor_all 0.0417
_refine_ls_R_factor_gt 0.0357
_refine_ls_shift/su_max 0.000
_refine_ls_shift/su_mean 0.000
_refine_ls_structure_factor_coef Fsqd
_refine_ls_weighting_details 'calc w=1/[\s^2^(Fo^2^)+(0.0717P)^2^+0.1398P] where P=(Fo^2^+2Fc^2^)/3'
_refine_ls_weighting_scheme calc
_refine_ls_wR_factor_gt 0.1009
_refine_ls_wR_factor_ref 0.1129
_reflns_number_gt 2288
_reflns_number_total 2457
_reflns_threshold_expression >2sigma(I)
_cod_data_source_file jo6b02886_si_002.cif
_cod_data_source_block a16798
_cod_database_code 4032278

loop_
_symmetry_equiv_pos_as_xyz
'x, y, z'
'-x+1/2, -y, z+1/2'
'-x, y+1/2, -z+1/2'
'x+1/2, -y+1/2, -z'

loop_
_atom_site_label
_atom_site_type_symbol
_atom_site_fract_x
_atom_site_fract_y
_atom_site_fract_z
_atom_site_U_iso_or_equiv
_atom_site_adp_type
_atom_site_occupancy
_atom_site_symmetry_multiplicity
_atom_site_calc_flag
_atom_site_refinement_flags
C1 C 0.2034(2) 0.8036(2) 0.89236(10) 0.0283(5) Uani 1 1 d .
C2 C 0.2711(3) 0.9454(2) 0.87447(12) 0.0410(5) Uani 1 1 d .
H2A H 0.4017 0.9439 0.8720 0.061 Uiso 1 1 calc R
H2B H 0.2333 1.0109 0.9094 0.061 Uiso 1 1 calc R
H2C H 0.2223 0.9732 0.8305 0.061 Uiso 1 1 calc R
C3 C 0.2685(2) 0.6863(2) 0.84390(9) 0.0244(4) Uani 1 1 d .
H3 H 0.3537 0.7257 0.8101 0.029 Uiso 1 1 calc R
C4 C 0.0619(3) 0.7023(3) 0.75243(10) 0.0371(5) Uani 1 1 d .
H4A H -0.0491 0.6605 0.7347 0.045 Uiso 1 1 calc R
H4B H 0.0325 0.7959 0.7684 0.045 Uiso 1 1 calc R
C5 C 0.2099(3) 0.5871(3) 0.66350(12) 0.0496(6) Uani 1 1 d .
H5A H 0.2984 0.6012 0.6276 0.074 Uiso 1 1 calc R
H5B H 0.0963 0.5588 0.6433 0.074 Uiso 1 1 calc R
H5C H 0.2519 0.5156 0.6946 0.074 Uiso 1 1 calc R
C6 C 0.3719(2) 0.58636(19) 0.89176(9) 0.0240(4) Uani 1 1 d .
C7 C 0.5722(2) 0.6094(2) 0.87637(11) 0.0342(5) Uani 1 1 d .
H7A H 0.5974 0.7071 0.8665 0.041 Uiso 1 1 calc R
H7B H 0.6479 0.5789 0.9147 0.041 Uiso 1 1 calc R
C8 C 0.6017(3) 0.5192(2) 0.81328(11) 0.0414(6) Uani 1 1 d .
H8A H 0.5972 0.5755 0.7715 0.050 Uiso 1 1 calc R
H8B H 0.7193 0.4731 0.8156 0.050 Uiso 1 1 calc R
C9 C 0.4526(3) 0.4141(2) 0.81334(11) 0.0364(5) Uani 1 1 d .
C10 C 0.3512(3) 0.42948(19) 0.87953(10) 0.0292(5) Uani 1 1 d .
C11 C 0.4603(3) 0.3468(2) 0.93256(12) 0.0439(5) Uani 1 1 d .
H11A H 0.4018 0.3531 0.9769 0.066 Uiso 1 1 calc R
H11B H 0.5811 0.3848 0.9357 0.066 Uiso 1 1 calc R
H11C H 0.4668 0.2505 0.9185 0.066 Uiso 1 1 calc R
C12 C 0.1597(3) 0.3794(2) 0.88318(11) 0.0382(5) Uani 1 1 d .
H12A H 0.0973 0.4013 0.8403 0.046 Uiso 1 1 calc R
H12B H 0.1580 0.2786 0.8893 0.046 Uiso 1 1 calc R
C13 C 0.0653(3) 0.4473(2) 0.94160(11) 0.0413(6) Uani 1 1 d .
H13 H -0.0473 0.4112 0.9547 0.050 Uiso 1 1 calc R
C14 C 0.1279(3) 0.5537(2) 0.97617(10) 0.0375(5) Uani 1 1 d .
H14 H 0.0586 0.5868 1.0130 0.045 Uiso 1 1 calc R
C15 C 0.3012(3) 0.6260(2) 0.96112(9) 0.0312(5) Uani 1 1 d .
H15 H 0.3915 0.6037 0.9968 0.037 Uiso 1 1 calc R
O1 O 0.2749(2) 0.77177(14) 0.95742(7) 0.0345(4) Uani 1 1 d .
O2 O 0.01522(18) 0.81090(16) 0.89489(7) 0.0364(4) Uani 1 1 d .
O3 O 0.12388(17) 0.62297(14) 0.80857(6) 0.0293(3) Uani 1 1 d .
O4 O 0.1852(2) 0.71181(16) 0.69995(7) 0.0414(4) Uani 1 1 d .
O5 O 0.4178(2) 0.33394(18) 0.76835(8) 0.0566(5) Uani 1 1 d .

loop_
_atom_site_aniso_label
_atom_site_aniso_U_11
_atom_site_aniso_U_22
_atom_site_aniso_U_33
_atom_site_aniso_U_23
_atom_site_aniso_U_13
_atom_site_aniso_U_12
C1 0.0297(10) 0.0285(11) 0.0269(10) 0.0005(9) 0.0006(7) 0.0032(9)
C2 0.0492(13) 0.0276(11) 0.0461(13) -0.0002(10) 0.0057(11) 0.0041(10)
C3 0.0247(9) 0.0253(9) 0.0231(10) 0.0015(8) -0.0013(7) -0.0007(8)
C4 0.0372(11) 0.0441(12) 0.0300(11) 0.0019(10) -0.0094(9) 0.0076(10)
C5 0.0566(14) 0.0536(15) 0.0387(13) -0.0050(12) 0.0035(11) -0.0036(13)
C6 0.0245(9) 0.0241(9) 0.0234(9) -0.0002(8) -0.0027(7) 0.0016(8)
C7 0.0271(10) 0.0365(12) 0.0390(11) 0.0040(10) -0.0042(8) 0.0008(9)
C8 0.0349(11) 0.0421(12) 0.0471(13) 0.0018(11) 0.0123(10) 0.0121(10)
C9 0.0395(11) 0.0310(11) 0.0386(12) -0.0051(10) 0.0014(9) 0.0139(10)
C10 0.0334(10) 0.0228(10) 0.0313(10) -0.0002(9) -0.0022(8) 0.0029(9)
C11 0.0488(12) 0.0329(12) 0.0501(13) 0.0082(11) -0.0038(11) 0.0074(11)
C12 0.0423(12) 0.0248(10) 0.0474(13) 0.0011(10) -0.0052(9) -0.0053(10)
C13 0.0346(11) 0.0411(13) 0.0483(13) 0.0150(12) 0.0073(10) -0.0048(10)
C14 0.0452(12) 0.0384(12) 0.0289(11) 0.0090(10) 0.0095(9) 0.0063(10)
C15 0.0409(11) 0.0295(11) 0.0232(10) 0.0005(9) -0.0051(8) 0.0041(9)
O1 0.0490(9) 0.0282(8) 0.0262(7) -0.0065(6) -0.0047(6) 0.0014(7)
O2 0.0330(7) 0.0387(8) 0.0376(8) -0.0002(7) 0.0070(6) 0.0100(7)
O3 0.0277(6) 0.0340(7) 0.0261(7) 0.0012(6) -0.0072(5) -0.0019(6)
O4 0.0510(9) 0.0414(9) 0.0318(8) 0.0051(7) -0.0075(6) -0.0107(7)
O5 0.0644(11) 0.0535(11) 0.0519(10) -0.0231(9) 0.0037(8) 0.0136(9)

loop_
_atom_type_symbol
_atom_type_description
_atom_type_scat_dispersion_real
_atom_type_scat_dispersion_imag
_atom_type_scat_source
C C 0.0033 0.0016 'International Tables Vol C Tables 4.2.6.8 and 6.1.1.4'
H H 0.0000 0.0000 'International Tables Vol C Tables 4.2.6.8 and 6.1.1.4'
O O 0.0106 0.0060 'International Tables Vol C Tables 4.2.6.8 and 6.1.1.4'

loop_
_geom_angle_atom_site_label_1
_geom_angle_atom_site_label_2
_geom_angle_atom_site_label_3
_geom_angle
O2 C1 O1 110.76(15)
O2 C1 C2 107.30(17)
O1 C1 C2 106.42(17)
O2 C1 C3 111.63(16)
O1 C1 C3 105.84(14)
C2 C1 C3 114.78(16)
C1 C2 H2A 109.5
C1 C2 H2B 109.5
H2A C2 H2B 109.5
C1 C2 H2C 109.5
H2A C2 H2C 109.5
H2B C2 H2C 109.5
O3 C3 C6 113.71(15)
O3 C3 C1 112.07(14)
C6 C3 C1 103.93(14)
O3 C3 H3 109.0
C6 C3 H3 109.0
C1 C3 H3 109.0
O4 C4 O3 113.36(16)
O4 C4 H4A 108.9
O3 C4 H4A 108.9
O4 C4 H4B 108.9
O3 C4 H4B 108.9
H4A C4 H4B 107.7
O4 C5 H5A 109.5
O4 C5 H5B 109.5
H5A C5 H5B 109.5
O4 C5 H5C 109.5
H5A C5 H5C 109.5
H5B C5 H5C 109.5
C15 C6 C7 118.62(16)
C15 C6 C10 110.79(16)
C7 C6 C10 102.06(15)
C15 C6 C3 102.29(14)
C7 C6 C3 105.81(15)
C10 C6 C3 117.99(16)
C8 C7 C6 102.43(16)
C8 C7 H7A 111.3
C6 C7 H7A 111.3
C8 C7 H7B 111.3
C6 C7 H7B 111.3
H7A C7 H7B 109.2
C9 C8 C7 106.20(17)
C9 C8 H8A 110.5
C7 C8 H8A 110.5
C9 C8 H8B 110.5
C7 C8 H8B 110.5
H8A C8 H8B 108.7
O5 C9 C8 126.5(2)
O5 C9 C10 125.9(2)
C8 C9 C10 107.67(17)
C12 C10 C9 118.88(17)
C12 C10 C11 107.42(17)
C9 C10 C11 105.30(16)
C12 C10 C6 113.78(16)
C9 C10 C6 100.38(16)
C11 C10 C6 110.65(16)
C10 C11 H11A 109.5
C10 C11 H11B 109.5
H11A C11 H11B 109.5
C10 C11 H11C 109.5
H11A C11 H11C 109.5
H11B C11 H11C 109.5
C13 C12 C10 109.86(17)
C13 C12 H12A 109.7
C10 C12 H12A 109.7
C13 C12 H12B 109.7
C10 C12 H12B 109.7
H12A C12 H12B 108.2
C14 C13 C12 124.77(19)
C14 C13 H13 117.6
C12 C13 H13 117.6
C13 C14 C15 124.67(19)
C13 C14 H14 117.7
C15 C14 H14 117.7
O1 C15 C14 110.69(17)
O1 C15 C6 104.72(15)
C14 C15 C6 111.11(17)
O1 C15 H15 110.1
C14 C15 H15 110.1
C6 C15 H15 110.1
C1 O1 C15 108.24(14)
C4 O3 C3 113.03(14)
C4 O4 C5 113.89(18)

loop_
_geom_bond_atom_site_label_1
_geom_bond_atom_site_label_2
_geom_bond_distance
C1 O2 1.413(2)
C1 O1 1.424(2)
C1 C2 1.513(3)
C1 C3 1.568(3)
C2 H2A 0.9800
C2 H2B 0.9800
C2 H2C 0.9800
C3 O3 1.429(2)
C3 C6 1.562(2)
C3 H3 1.0000
C4 O4 1.391(3)
C4 O3 1.428(2)
C4 H4A 0.9900
C4 H4B 0.9900
C5 O4 1.423(3)
C5 H5A 0.9800
C5 H5B 0.9800
C5 H5C 0.9800
C6 C15 1.516(3)
C6 C7 1.548(3)
C6 C10 1.555(3)
C7 C8 1.539(3)
C7 H7A 0.9900
C7 H7B 0.9900
C8 C9 1.515(3)
C8 H8A 0.9900
C8 H8B 0.9900
C9 O5 1.210(3)
C9 C10 1.518(3)
C10 C12 1.517(3)
C10 C11 1.553(3)
C11 H11A 0.9800
C11 H11B 0.9800
C11 H11C 0.9800
C12 C13 1.505(3)
C12 H12A 0.9900
C12 H12B 0.9900
C13 C14 1.327(3)
C13 H13 0.9500
C14 C15 1.507(3)
C14 H14 0.9500
C15 O1 1.436(2)
C15 H15 1.0000
